data_2006122
loop_
_publ_author_name
'Gonz\'alez-Platas, J.'
'Ruiz-P\'erez, C.'
'Torres, M.'
'Yanes, C.'

_publ_contact_author
;
Dr C. Ruiz-P\'erez
Departamento de F\'isica Fundamental y Experimental
Grupo de Rayos X
Universidad de La Laguna
Avda. Astrof\'isico Francisco S\'anchez s/n
38204 La Laguna - Tenerife
Canary Islands
Spain
;
_publ_section_title
;
 3-Acetamido-4-(cyclooctylamino)nitrobenzene
;
_journal_issue 5
_journal_name_full 'Acta Crystallographica Section C'
_journal_page_first 651
_journal_page_last 654
_journal_paper_doi 10.1107/S0108270196007202
_journal_volume 53
_journal_year 1997
_chemical_formula_sum 'C16 H23 N3 O3'
_chemical_formula_weight 305.37
_chemical_name_systematic
;
3-Acetamido-4-N-cyclooctylaminonitrobenzene
;
_space_group_IT_number 29
_symmetry_cell_setting orthorhombic
_symmetry_space_group_name_Hall 'P -2bc -2c'
_symmetry_space_group_name_H-M 'P c 21 b'
_audit_creation_method 'Modified FORM.CIF, PARSTCIF and SHELXL93'
_cell_angle_alpha 90.00
_cell_angle_beta 90.00
_cell_angle_gamma 90.00
_cell_formula_units_Z 8
_cell_length_a 9.556(3)
_cell_length_b 18.257(3)
_cell_length_c 18.629(3)
_cell_measurement_reflns_used 25
_cell_measurement_temperature 293(2)
_cell_measurement_theta_max 18
_cell_measurement_theta_min 6
_cell_volume 3250.1(13)
_computing_cell_refinement 'CAD-4 Software'
_computing_data_collection 'CAD-4 Software (Enraf-Nonius, 1977)'
_computing_data_reduction 'CFEO (Solans, 1978)'
_computing_molecular_graphics 'ORTEP II (Johnson, 1976; Brueggemann & Schmid, 1990)'
_computing_publication_material 'PARST95 (Nardelli, 1995); PLATON (Spek, 1993); SHELXL93'
_computing_structure_refinement 'SHELXL93 (Sheldrick, 1993)'
_computing_structure_solution 'SIR92 (Altomare et al., 1993)'
_diffrn_ambient_temperature 293(2)
_diffrn_measurement_device 'Enraf-Nonius CAD-4'
_diffrn_measurement_method '\w/2\q scans'
_diffrn_radiation_monochromator graphite
_diffrn_radiation_source 'fine-focus sealed tube'
_diffrn_radiation_type MoK\a
_diffrn_radiation_wavelength 0.71069
_diffrn_reflns_av_R_equivalents 0.0100
_diffrn_reflns_av_sigmaI/netI 0.0599
_diffrn_reflns_limit_h_max 13
_diffrn_reflns_limit_h_min -2
_diffrn_reflns_limit_k_max 25
_diffrn_reflns_limit_k_min 0
_diffrn_reflns_limit_l_max 20
_diffrn_reflns_limit_l_min 0
_diffrn_reflns_number 4491
_diffrn_reflns_theta_max 29.95
_diffrn_reflns_theta_min 2.19
_diffrn_standards_decay_% none
_diffrn_standards_interval_time '120 min'
_diffrn_standards_number 1
_exptl_absorpt_coefficient_mu 0.087
_exptl_absorpt_correction_type none
_exptl_crystal_colour yellow
_exptl_crystal_density_diffrn 1.248
_exptl_crystal_density_meas ?
_exptl_crystal_description Prism
_exptl_crystal_F_000 1312
_exptl_crystal_size_max 0.45
_exptl_crystal_size_mid 0.40
_exptl_crystal_size_min 0.30
_refine_diff_density_max 0.313
_refine_diff_density_min -0.227
_refine_ls_abs_structure_details 'Flack (1983)'
_refine_ls_abs_structure_Flack -0.(2)
_refine_ls_extinction_coef 0.0096(16)
_refine_ls_extinction_method SHELXL93
_refine_ls_goodness_of_fit_all 1.034
_refine_ls_goodness_of_fit_obs 1.157
_refine_ls_hydrogen_treatment refall
_refine_ls_matrix_type full
_refine_ls_number_parameters 416
_refine_ls_number_reflns 4409
_refine_ls_number_restraints 1
_refine_ls_restrained_S_all 1.079
_refine_ls_restrained_S_obs 1.156
_refine_ls_R_factor_all 0.1577
_refine_ls_R_factor_obs .0639
_refine_ls_shift/esd_max -0.004
_refine_ls_shift/esd_mean 0.001
_refine_ls_structure_factor_coef Fsqd
_refine_ls_weighting_details 'w = 1/[\s^2^(Fo^2^)+( 0.0971P)^2^+0.6735P] where P=(Fo^2^+2Fc^2^)/3'
_refine_ls_weighting_scheme calc
_refine_ls_wR_factor_all 0.2117
_refine_ls_wR_factor_obs .1570
_reflns_number_observed 2256
_reflns_number_total 4433
_reflns_observed_criterion >2sigma(I)
_cod_data_source_file ka1198.cif
_cod_data_source_block ACN
_cod_depositor_comments
;
The following automatic conversions were performed:

'_exptl_crystal_density_meas' value 'not measured' was changed to '?'
- the value is perceived as not measured.

Automatic conversion script
Id: cif_fix_values 3008 2015-01-20 13:52:24Z robertas 

The following automatic conversions were performed:

'_refine_ls_weighting_scheme' value 'calc w = 1/[\s^2^(Fo^2^)+(
0.0971P)^2^+0.6735P] where P=(Fo^2^+2Fc^2^)/3' was changed to 'calc'.
New tag '_refine_ls_weighting_details' was created. The value of the
new tag was set to 'w = 1/[\s^2^(Fo^2^)+( 0.0971P)^2^+0.6735P] where
P=(Fo^2^+2Fc^2^)/3'.

Automatic conversion script
Id: cif_fix_values 3143 2015-03-26 13:38:13Z robertas 
;
_cod_database_code 2006122

loop_
_symmetry_equiv_pos_as_xyz
'x, y, z'
'-x, y+1/2, -z'
'-x, y, z+1/2'
'x, y+1/2, -z+1/2'

loop_
_atom_site_aniso_label
_atom_site_aniso_U_11
_atom_site_aniso_U_22
_atom_site_aniso_U_33
_atom_site_aniso_U_12
_atom_site_aniso_U_13
_atom_site_aniso_U_23
O1A .028(2) .091(3) .103(3) .007(2) .012(2) .007(3)
O2A .078(3) .129(5) .112(4) -.030(3) -.027(3) -.018(3)
O3A .062(3) .146(5) .106(4) -.030(3) -.038(3) .042(4)
N1A .035(2) .049(2) .091(3) .004(2) -.010(2) -.004(2)
N2A .028(2) .057(3) .080(3) -.002(2) .002(2) .010(2)
N3A .057(3) .109(5) .070(3) -.024(3) -.013(2) .014(3)
C1A .033(2) .055(3) .060(3) .000(2) .004(2) -.003(2)
C2A .032(2) .059(3) .058(3) -.005(2) .010(2) .008(2)
C3A .035(2) .074(4) .060(3) -.006(2) .002(2) .017(3)
C4A .041(2) .085(4) .061(3) -.016(3) -.002(2) .012(3)
C5A .061(3) .066(3) .069(3) -.014(3) .001(3) -.003(3)
C6A .046(3) .057(3) .073(3) .000(3) .002(3) .001(3)
C7A .037(2) .048(3) .071(3) .004(2) -.001(2) .001(2)
C8A .056(3) .095(5) .087(4) .014(3) .015(3) .011(4)
C9A1 .049(7) .066(8) .123(12) .008(6) .026(8) -.026(8)
C9A2 .077(12) .141(19) .147(18) .042(13) .059(13) .043(15)
C10A .168(11) .114(8) .148(10) .076(7) -.003(8) .010(7)
C11A .126(7) .081(6) .148(9) .020(5) -.001(7) .027(6)
C12A .269(16) .076(6) .118(8) -.009(8) -.048(9) .017(6)
C131 .105(16) .059(9) .14(2) .017(12) -.077(16) -.025(12)
C132 .13(2) .13(2) .105(17) .06(2) -.048(18) -.008(14)
C14A .062(3) .059(3) .107(5) .001(3) -.020(3) -.005(3)
C15A .032(2) .063(3) .069(3) .006(2) -.003(2) .010(3)
C16A .065(4) .063(4) .099(5) .011(3) -.004(3) .004(3)
O1B .030(2) .086(3) .071(2) -.007(2) -.0051(15) .003(2)
O2B .079(3) .089(3) .090(3) .014(3) .036(3) -.009(3)
O3B .052(2) .104(3) .105(4) .032(2) .008(2) -.002(3)
N1B .031(2) .072(3) .051(2) .010(2) -.005(2) .007(2)
N2B .023(2) .064(3) .058(2) -.003(2) -.002(2) .010(2)
N3B .055(3) .058(3) .085(4) .002(2) .021(3) -.006(3)
C1B .030(2) .046(2) .054(3) -.001(2) -.002(2) -.002(2)
C2B .035(2) .045(2) .050(3) .000(2) -.006(2) -.002(2)
C3B .031(2) .050(3) .066(3) .005(2) .002(2) .008(2)
C4B .039(2) .050(3) .066(3) .000(2) .006(2) -.004(2)
C5B .057(3) .060(3) .058(3) .005(3) .015(2) -.003(3)
C6B .055(3) .056(3) .058(3) .007(2) -.005(2) .004(2)
C7B .028(2) .066(3) .059(3) .009(2) -.004(2) .010(3)
C8B .052(3) .079(4) .091(4) -.001(3) -.019(3) .001(3)
C9B .076(5) .143(8) .119(6) .010(5) -.051(5) -.030(6)
C10B .050(4) .190(13) .148(8) .020(6) -.024(4) -.036(7)
C11B .138(9) .143(10) .125(7) .064(8) -.039(6) -.003(6)
C12B .104(6) .094(6) .153(9) .045(5) .031(6) .044(6)
C13B .094(5) .096(6) .094(5) .042(4) -.023(4) -.008(4)
C14B .052(3) .096(4) .066(3) .025(3) .002(3) -.001(3)
C15B .028(2) .065(3) .061(3) .002(2) -.006(2) .006(3)
C16B .059(3) .123(6) .060(3) -.007(4) .000(3) .014(4)

loop_
_atom_site_label
_atom_site_fract_x
_atom_site_fract_y
_atom_site_fract_z
_atom_site_U_iso_or_equiv
_atom_site_thermal_displace_type
_atom_site_calc_flag
_atom_site_refinement_flags
_atom_site_occupancy
_atom_site_disorder_group
_atom_site_type_symbol
O1A .2068(3) .1707(3) -.1388(2) .0737(12) Uani d . 1 . O
O2A .0707(6) -.1149(4) -.2932(3) .106(2) Uani d . 1 . O
O3A .0146(5) -.0002(4) -.2909(3) .104(2) Uani d . 1 . O
N1A .5754(4) .0136(2) -.1218(3) .0582(11) Uani d . 1 . N
H1A .5895(4) .0589(2) -.1113(3) .070 Uiso calc R 1 . H
N2A .4140(4) .1278(2) -.1752(3) .0549(11) Uani d . 1 . N
H2A .5001(4) .1388(2) -.1831(3) .066 Uiso calc R 1 . H
N3A .0913(6) -.0503(4) -.2759(3) .078(2) Uani d . 1 . N
C1A .4614(5) -.0026(3) -.1606(3) .0492(11) Uani d . 1 . C
C2A .3745(5) .0547(3) -.1872(3) .0495(12) Uani d . 1 . C
C3A .2542(5) .0377(3) -.2239(3) .0561(13) Uani d . 1 . C
H3A .1967(5) .0749(3) -.2411(3) .067 Uiso calc R 1 . H
C4A .2189(5) -.0348(4) -.2354(3) .0622(14) Uani d . 1 . C
C5A .3027(6) -.0912(4) -.2111(3) .0654(15) Uani d . 1 . C
H5A .2777(6) -.1396(4) -.2195(3) .078 Uiso calc R 1 . H
C6A .4223(5) -.0751(3) -.1748(3) .0586(13) Uani d . 1 . C
H6A .4794(5) -.1131(3) -.1590(3) .070 Uiso calc R 1 . H
C7A .6778(5) -.0399(3) -.0957(3) .0520(12) Uani d . 1 . C
H7A .6269(5) -.0831(3) -.0786(3) .062 Uiso calc R 1 . H
C8A .7732(6) -.0636(4) -.1575(4) .079(2) Uani d . 1 . C
H8A1 .7279(6) -.0511(4) -.2025(4) .095 Uiso calc PR .50 1 H
H8A2 .8594(6) -.0357(4) -.1548(4) .095 Uiso calc PR .50 1 H
H8A3 .8160(6) -.0201(4) -.1778(4) .095 Uiso calc PR .50 2 H
H8A4 .7155(6) -.0854(4) -.1946(4) .095 Uiso calc PR .50 2 H
C9A1 .8092(17) -.1434(8) -.1588(9) .079(4) Uani d P .50 1 C
H9A1 .8573(17) -.1531(8) -.2036(9) .095 Uiso calc PR .50 1 H
H9A2 .7219(17) -.1705(8) -.1602(9) .095 Uiso calc PR .50 1 H
C9A2 .891(2) -.1185(14) -.1383(14) .122(8) Uani d P .50 2 C
H9A3 .925(2) -.1352(14) -.1846(14) .146 Uiso calc PR .50 2 H
H9A4 .965(2) -.0876(14) -.1194(14) .146 Uiso calc PR .50 2 H
C10A .8969(14) -.1756(7) -.0992(7) .143(4) Uani d . 1 . C
H101 .9216(14) -.2250(7) -.1138(7) .172 Uiso calc PR .50 1 H
H102 .9833(14) -.1478(7) -.0977(7) .172 Uiso calc PR .50 1 H
H103 .9947(14) -.1897(7) -.0974(7) .172 Uiso calc PR .50 2 H
H104 .8491(14) -.2139(7) -.1258(7) .172 Uiso calc PR .50 2 H
C11A .8451(12) -.1804(5) -.0255(6) .118(3) Uani d . 1 . C
H111 .7474(12) -.1943(5) -.0289(6) .142 Uiso calc R 1 . H
H112 .8934(12) -.2215(5) -.0036(6) .142 Uiso calc R 1 . H
C12A .8511(18) -.1249(5) .0228(6) .155(5) Uani d . 1 . C
H121 .9270(18) -.1366(5) .0554(6) .185 Uiso calc PR .50 1 H
H122 .7656(18) -.1277(5) .0507(6) .185 Uiso calc PR .50 1 H
H123 .9506(18) -.1182(5) .0306(6) .185 Uiso calc PR .50 2 H
H124 .8161(18) -.1469(5) .0666(6) .185 Uiso calc PR .50 2 H
C131 .869(2) -.0472(12) .0029(17) .100(9) Uani d P .50 1 C
H131 .950(2) -.0444(12) -.0286(17) .120 Uiso calc PR .50 1 H
H132 .893(2) -.0208(12) .0464(17) .120 Uiso calc PR .50 1 H
C132 .796(3) -.052(2) .0251(18) .124(11) Uani d P .50 2 C
H133 .716(3) -.055(2) .0565(18) .148 Uiso calc PR .50 2 H
H134 .866(3) -.024(2) .0510(18) .148 Uiso calc PR .50 2 H
C14A .7541(7) -.0060(4) -.0323(4) .076(2) Uani d . 1 . C
H141 .7923(7) .0405(4) -.0482(4) .091 Uiso calc PR .50 1 H
H142 .6847(7) .0049(4) .0042(4) .091 Uiso calc PR .50 1 H
H143 .8370(7) .0182(4) -.0507(4) .091 Uiso calc PR .50 2 H
H144 .6942(7) .0318(4) -.0124(4) .091 Uiso calc PR .50 2 H
C15A .3309(5) .1822(3) -.1526(3) .0547(13) Uani d . 1 . C
C16A .3969(7) .2546(4) -.1430(4) .076(2) Uani d . 1 . C
H16A .4936(7) .2519(4) -.1568(4) .114 Uiso calc R 1 . H
H16B .3903(7) .2689(4) -.0936(4) .114 Uiso calc R 1 . H
H16C .3498(7) .2900(4) -.1725(4) .114 Uiso calc R 1 . H
O1B .7071(3) .1650(2) -.1458(2) .0624(10) Uani d . 1 . O
O2B .5668(5) .2434(3) .1597(3) .0859(14) Uani d . 1 . O
O3B .5206(5) .2784(3) .0520(3) .0871(14) Uani d . 1 . O
N1B 1.0762(4) .1074(2) -.0017(2) .0513(10) Uani d . 1 . N
H1B 1.0929(4) .1103(2) -.0470(2) .062 Uiso calc R 1 . H
N2B .9182(4) .1903(2) -.0968(2) .0484(10) Uani d . 1 . N
H2B 1.0042(4) .2009(2) -.1057(2) .058 Uiso calc R 1 . H
N3B .5950(5) .2467(3) .0961(3) .0660(13) Uani d . 1 . N
C1B .9618(4) .1421(2) .0228(3) .0433(10) Uani d . 1 . C
C2B .8780(4) .1840(3) -.0246(2) .0435(10) Uani d . 1 . C
C3B .7584(5) .2178(3) .0006(3) .0490(11) Uani d . 1 . C
H3B .7032(5) .2454(3) -.0304(3) .059 Uiso calc R 1 . H
C4B .7212(5) .2108(3) .0712(3) .0519(12) Uani d . 1 . C
C5B .8008(6) .1712(3) .1181(3) .0582(13) Uani d . 1 . C
H5B .7744(6) .1677(3) .1660(3) .070 Uiso calc R 1 . H
C6B .9192(6) .1369(3) .0946(3) .0565(13) Uani d . 1 . C
H6B .9723(6) .1096(3) .1268(3) .068 Uiso calc R 1 . H
C7B 1.1748(5) .0650(3) .0417(3) .0509(12) Uani d . 1 . C
H7B 1.1201(5) .0365(3) .0764(3) .061 Uiso calc R 1 . H
C8B 1.2675(7) .1168(4) .0840(4) .074(2) Uani d . 1 . C
H8B1 1.2087(7) .1547(4) .1044(4) .089 Uiso calc R 1 . H
H8B2 1.3312(7) .1403(4) .0507(4) .089 Uiso calc R 1 . H
C9B 1.3549(9) .0827(6) .1453(5) .113(3) Uani d . 1 . C
H9B1 1.3929(9) .1223(6) .1740(5) .135 Uiso calc R 1 . H
H9B2 1.2923(9) .0548(6) .1758(5) .135 Uiso calc R 1 . H
C10B 1.4697(8) .0352(7) .1239(6) .129(4) Uani d . 1 . C
H10A 1.5502(8) .0470(7) .1535(6) .155 Uiso calc R 1 . H
H10B 1.4943(8) .0467(7) .0747(6) .155 Uiso calc R 1 . H
C11B 1.4431(13) -.0480(7) .1292(6) .135(4) Uani d . 1 . C
H11A 1.5195(13) -.0730(7) .1051(6) .162 Uiso calc R 1 . H
H11B 1.4468(13) -.0618(7) .1794(6) .162 Uiso calc R 1 . H
C12B 1.3049(10) -.0769(5) .0978(5) .117(3) Uani d . 1 . C
H12A 1.3013(10) -.1294(5) .1060(5) .140 Uiso calc R 1 . H
H12B 1.2286(10) -.0552(5) .1246(5) .140 Uiso calc R 1 . H
C13B 1.2797(9) -.0640(4) .0221(4) .095(2) Uani d . 1 . C
H13A 1.2007(9) -.0944(4) .0086(4) .114 Uiso calc R 1 . H
H13B 1.3603(9) -.0828(4) -.0036(4) .114 Uiso calc R 1 . H
C14B 1.2516(6) .0107(4) -.0068(3) .071(2) Uani d . 1 . C
H14A 1.1975(6) .0054(4) -.0505(3) .086 Uiso calc R 1 . H
H14B 1.3406(6) .0324(4) -.0200(3) .086 Uiso calc R 1 . H
C15B .8307(4) .1810(3) -.1535(3) .0513(12) Uani d . 1 . C
C16B .8967(6) .1894(5) -.2254(3) .081(2) Uani d . 1 . C
H16D .9937(6) .2019(5) -.2197(3) .121 Uiso calc R 1 . H
H16E .8499(6) .2276(5) -.2515(3) .121 Uiso calc R 1 . H
H16F .8892(6) .1442(5) -.2514(3) .121 Uiso calc R 1 . H

loop_
_atom_type_symbol
_atom_type_description
_atom_type_scat_dispersion_real
_atom_type_scat_dispersion_imag
_atom_type_scat_source
C C 0.0033 0.0016 'International Tables Vol C Tables 4.2.6.8 and 6.1.1.4'
H H 0.0000 0.0000 'International Tables Vol C Tables 4.2.6.8 and 6.1.1.4'
N N 0.0061 0.0033 'International Tables Vol C Tables 4.2.6.8 and 6.1.1.4'
O O 0.0106 0.0060 'International Tables Vol C Tables 4.2.6.8 and 6.1.1.4'

loop_
_geom_angle_atom_site_label_1
_geom_angle_atom_site_label_2
_geom_angle_atom_site_label_3
_geom_angle
_geom_angle_publ_flag
C1A N1A C7A 125.0(4) yes
C1A N1A H1A 117.5(3) ?
C7A N1A H1A 117.5(3) ?
C15A N2A C2A 126.5(4) yes
C15A N2A H2A 116.7(3) ?
C2A N2A H2A 116.7(2) ?
O3A N3A O2A 124.4(6) yes
O3A N3A C4A 118.7(6) yes
O2A N3A C4A 116.8(7) yes
N1A C1A C6A 121.8(5) yes
N1A C1A C2A 119.9(5) yes
C6A C1A C2A 118.2(4) yes
C3A C2A N2A 121.2(5) yes
C3A C2A C1A 119.7(5) yes
N2A C2A C1A 119.1(4) yes
C2A C3A C4A 119.8(5) yes
C2A C3A H3A 120.1(3) ?
C4A C3A H3A 120.1(3) ?
C5A C4A C3A 121.4(5) yes
C5A C4A N3A 120.6(6) yes
C3A C4A N3A 117.9(6) yes
C6A C5A C4A 119.4(6) yes
C6A C5A H5A 120.3(4) ?
C4A C5A H5A 120.3(3) ?
C5A C6A C1A 121.5(5) yes
C5A C6A H6A 119.3(4) ?
C1A C6A H6A 119.3(3) ?
N1A C7A C14A 107.8(4) yes
N1A C7A C8A 109.7(5) yes
C14A C7A C8A 114.4(5) ?
N1A C7A H7A 108.3(3) ?
C14A C7A H7A 108.3(3) ?
C8A C7A H7A 108.3(3) ?
C9A1 C8A C7A 115.0(8) ?
C7A C8A C9A2 116.2(9) ?
C9A1 C8A H8A1 108.5(7) ?
C7A C8A H8A1 108.5(3) ?
C9A1 C8A H8A2 108.5(7) ?
C7A C8A H8A2 108.5(3) ?
H8A1 C8A H8A2 107.5 ?
C7A C8A H8A3 108.2(3) ?
C9A2 C8A H8A3 108.2(9) ?
C7A C8A H8A4 108.2(3) ?
C9A2 C8A H8A4 108.2(12) ?
H8A3 C8A H8A4 107.4 ?
C8A C9A1 C10A 119.7(12) ?
C8A C9A1 H9A1 107.4(7) ?
C10A C9A1 H9A1 107.4(7) ?
C8A C9A1 H9A2 107.4(7) ?
C10A C9A1 H9A2 107.4(9) ?
H9A1 C9A1 H9A2 106.9 ?
C10A C9A2 C8A 133.8(15) ?
C10A C9A2 H9A3 103.7(12) ?
C8A C9A2 H9A3 103.7(9) ?
C10A C9A2 H9A4 103.7(16) ?
C8A C9A2 H9A4 103.7(12) ?
H9A3 C9A2 H9A4 105.4 ?
C9A2 C10A C11A 124.8(13) ?
C11A C10A C9A1 121.7(10) ?
C11A C10A H101 106.9(6) ?
C9A1 C10A H101 106.9(7) ?
C11A C10A H102 106.9(7) ?
C9A1 C10A H102 106.9(9) ?
H101 C10A H102 106.7 ?
C9A2 C10A H103 106.1(11) ?
C11A C10A H103 106.1(6) ?
C9A2 C10A H104 106.1(16) ?
C11A C10A H104 106.1(7) ?
H103 C10A H104 106.3 ?
C12A C11A C10A 124.4(10) ?
C12A C11A H111 106.2(9) ?
C10A C11A H111 106.2(7) ?
C12A C11A H112 106.2(6) ?
C10A C11A H112 106.2(5) ?
H111 C11A H112 106.4 ?
C11A C12A C132 134.4(16) ?
C11A C12A C131 123.8(14) ?
C11A C12A H121 106.4(7) ?
C131 C12A H121 106.4(10) ?
C11A C12A H122 106.4(9) ?
C131 C12A H122 106.4(14) ?
H121 C12A H122 106.5 ?
C11A C12A H123 103.6(9) ?
C132 C12A H123 103.6(15) ?
C11A C12A H124 103.6(7) ?
C132 C12A H124 103.6(15) ?
H123 C12A H124 105.3 ?
C12A C131 C14A 120.8(16) ?
C12A C131 H131 107.1(14) ?
C14A C131 H131 107.1(13) ?
C12A C131 H132 107.1(11) ?
C14A C131 H132 107.1(10) ?
H131 C131 H132 106.8 ?
C14A C132 C12A 129.(2) ?
C14A C132 H133 105.0(12) ?
C12A C132 H133 105.0(16) ?
C14A C132 H134 105.0(15) ?
C12A C132 H134 105.0(14) ?
H133 C132 H134 105.8 ?
C132 C14A C7A 118.8(15) ?
C131 C14A C7A 119.4(10) ?
C131 C14A H141 107.5(10) ?
C7A C14A H141 107.5(3) ?
C131 C14A H142 107.5(13) ?
C7A C14A H142 107.5(3) ?
H141 C14A H142 107.0 ?
C132 C14A H143 107.6(13) ?
C7A C14A H143 107.6(3) ?
C132 C14A H144 107.6(12) ?
C7A C14A H144 107.6(3) ?
H143 C14A H144 107.0 ?
O1A C15A N2A 120.7(5) yes
O1A C15A C16A 122.6(5) yes
N2A C15A C16A 116.7(4) yes
C15A C16A H16A 109.5(3) ?
C15A C16A H16B 109.5(4) ?
H16A C16A H16B 109.5 ?
C15A C16A H16C 109.5(3) ?
H16A C16A H16C 109.5 ?
H16B C16A H16C 109.5 ?
C1B N1B C7B 125.8(4) yes
C1B N1B H1B 117.1(3) ?
C7B N1B H1B 117.1(3) ?
C15B N2B C2B 124.5(4) yes
C15B N2B H2B 117.8(3) ?
C2B N2B H2B 117.8(2) ?
O2B N3B O3B 123.1(5) yes
O2B N3B C4B 118.3(5) yes
O3B N3B C4B 118.6(5) yes
N1B C1B C6B 121.9(4) yes
N1B C1B C2B 120.1(4) yes
C6B C1B C2B 117.9(4) yes
C3B C2B N2B 121.0(4) yes
C3B C2B C1B 119.8(4) yes
N2B C2B C1B 119.2(4) yes
C4B C3B C2B 120.0(4) yes
C4B C3B H3B 120.0(3) ?
C2B C3B H3B 120.0(3) ?
C5B C4B C3B 121.3(5) yes
C5B C4B N3B 119.8(5) yes
C3B C4B N3B 118.8(5) yes
C4B C5B C6B 120.0(5) yes
C4B C5B H5B 120.0(3) ?
C6B C5B H5B 120.0(3) ?
C5B C6B C1B 121.0(5) yes
C5B C6B H6B 119.5(3) ?
C1B C6B H6B 119.5(3) ?
N1B C7B C8B 109.5(5) yes
N1B C7B C14B 108.9(4) yes
C8B C7B C14B 115.5(5) ?
N1B C7B H7B 107.5(3) ?
C8B C7B H7B 107.5(3) ?
C14B C7B H7B 107.5(3) ?
C7B C8B C9B 116.7(6) ?
C7B C8B H8B1 108.1(3) ?
C9B C8B H8B1 108.1(5) ?
C7B C8B H8B2 108.1(3) ?
C9B C8B H8B2 108.1(5) ?
H8B1 C8B H8B2 107.3 ?
C10B C9B C8B 116.5(8) ?
C10B C9B H9B1 108.2(5) ?
C8B C9B H9B1 108.2(4) ?
C10B C9B H9B2 108.2(7) ?
C8B C9B H9B2 108.2(5) ?
H9B1 C9B H9B2 107.3 ?
C9B C10B C11B 116.4(10) ?
C9B C10B H10A 108.2(5) ?
C11B C10B H10A 108.2(5) ?
C9B C10B H10B 108.2(6) ?
C11B C10B H10B 108.2(6) ?
H10A C10B H10B 107.3 ?
C12B C11B C10B 117.1(8) ?
C12B C11B H11A 108.0(6) ?
C10B C11B H11A 108.0(6) ?
C12B C11B H11B 108.0(6) ?
C10B C11B H11B 108.0(6) ?
H11A C11B H11B 107.3 ?
C13B C12B C11B 117.2(8) ?
C13B C12B H12A 108.0(5) ?
C11B C12B H12A 108.0(5) ?
C13B C12B H12B 108.0(4) ?
C11B C12B H12B 108.0(6) ?
H12A C12B H12B 107.2 ?
C12B C13B C14B 122.0(7) ?
C12B C13B H13A 106.8(6) ?
C14B C13B H13A 106.8(4) ?
C12B C13B H13B 106.8(4) ?
C14B C13B H13B 106.8(4) ?
H13A C13B H13B 106.7 ?
C13B C14B C7B 117.8(5) ?
C13B C14B H14A 107.9(4) ?
C7B C14B H14A 107.9(3) ?
C13B C14B H14B 107.9(4) ?
C7B C14B H14B 107.9(3) ?
H14A C14B H14B 107.2 ?
O1B C15B N2B 122.2(5) yes
O1B C15B C16B 122.6(5) yes
N2B C15B C16B 115.2(4) yes
C15B C16B H16D 109.5(3) ?
C15B C16B H16E 109.5(3) ?
H16D C16B H16E 109.5 ?
C15B C16B H16F 109.5(4) ?
H16D C16B H16F 109.5 ?
H16E C16B H16F 109.5 ?

loop_
_geom_bond_atom_site_label_1
_geom_bond_atom_site_label_2
_geom_bond_site_symmetry_2
_geom_bond_distance
_geom_bond_publ_flag
O1A C15A . 1.232(6) yes
O2A N3A . 1.239(8) yes
O3A N3A . 1.205(8) yes
N1A C1A . 1.340(6) yes
N1A C7A . 1.466(6) yes
N1A H1A . .86 ?
N2A C15A . 1.339(7) yes
N2A C2A . 1.406(7) yes
N2A H2A . .86 ?
N3A C4A . 1.461(7) yes
C1A C6A . 1.400(8) yes
C1A C2A . 1.424(7) yes
C2A C3A . 1.374(7) yes
C3A C4A . 1.383(8) yes
C3A H3A . .93 ?
C4A C5A . 1.381(9) yes
C5A C6A . 1.360(8) yes
C5A H5A . .93 ?
C6A H6A . .93 ?
C7A C14A . 1.521(8) ?
C7A C8A . 1.531(8) ?
C7A H7A . .98 ?
C8A C9A1 . 1.50(2) ?
C8A C9A2 . 1.55(2) ?
C8A H8A1 . .97 ?
C8A H8A2 . .97 ?
C8A H8A3 . .97 ?
C8A H8A4 . .97 ?
C9A1 C10A . 1.51(2) ?
C9A1 H9A1 . .97 ?
C9A1 H9A2 . .97 ?
C9A2 C10A . 1.27(2) ?
C9A2 H9A3 . .97 ?
C9A2 H9A4 . .97 ?
C10A C11A . 1.463(15) ?
C10A H101 . .97 ?
C10A H102 . .97 ?
C10A H103 . .97 ?
C10A H104 . .97 ?
C11A C12A . 1.356(13) ?
C11A H111 . .97 ?
C11A H112 . .97 ?
C12A C132 . 1.43(3) ?
C12A C131 . 1.48(3) ?
C12A H121 . .97 ?
C12A H122 . .97 ?
C12A H123 . .97 ?
C12A H124 . .97 ?
C131 C14A . 1.48(2) ?
C131 H131 . .97 ?
C131 H132 . .97 ?
C132 C14A . 1.42(3) ?
C132 H133 . .97 ?
C132 H134 . .97 ?
C14A H141 . .97 ?
C14A H142 . .97 ?
C14A H143 . .97 ?
C14A H144 . .97 ?
C15A C16A . 1.475(9) yes
C16A H16A . .96 ?
C16A H16B . .96 ?
C16A H16C . .96 ?
O1B C15B . 1.225(5) yes
O2B N3B . 1.215(6) yes
O3B N3B . 1.231(7) yes
N1B C1B . 1.344(6) yes
N1B C7B . 1.463(6) yes
N1B H1B . .86 ?
N2B C15B . 1.358(6) yes
N2B C2B . 1.403(6) yes
N2B H2B . .86 ?
N3B C4B . 1.450(7) yes
C1B C6B . 1.401(7) yes
C1B C2B . 1.416(6) yes
C2B C3B . 1.382(7) yes
C3B C4B . 1.367(7) yes
C3B H3B . .93 ?
C4B C5B . 1.365(8) yes
C5B C6B . 1.365(7) yes
C5B H5B . .93 ?
C6B H6B . .93 ?
C7B C8B . 1.516(8) ?
C7B C14B . 1.528(8) ?
C7B H7B . .98 ?
C8B C9B . 1.544(11) ?
C8B H8B1 . .97 ?
C8B H8B2 . .97 ?
C9B C10B . 1.454(13) ?
C9B H9B1 . .97 ?
C9B H9B2 . .97 ?
C10B C11B . 1.54(2) ?
C10B H10A . .97 ?
C10B H10B . .97 ?
C11B C12B . 1.54(2) ?
C11B H11A . .97 ?
C11B H11B . .97 ?
C12B C13B . 1.450(12) ?
C12B H12A . .97 ?
C12B H12B . .97 ?
C13B C14B . 1.491(10) ?
C13B H13A . .97 ?
C13B H13B . .97 ?
C14B H14A . .97 ?
C14B H14B . .97 ?
C15B C16B . 1.489(8) yes
C16B H16D . .96 ?
C16B H16E . .96 ?
C16B H16F . .96 ?

loop_
_geom_torsion_atom_site_label_1
_geom_torsion_atom_site_label_2
_geom_torsion_atom_site_label_3
_geom_torsion_atom_site_label_4
_geom_torsion
C7A N1A C1A C6A 6.0(8)
C7A N1A C1A C2A -175.6(5)
C15A N2A C2A C3A 45.5(8)
C15A N2A C2A C1A -134.5(5)
N1A C1A C2A C3A -176.8(5)
C6A C1A C2A C3A 1.7(7)
N1A C1A C2A N2A 3.2(7)
C6A C1A C2A N2A -178.3(5)
N2A C2A C3A C4A 179.5(5)
C1A C2A C3A C4A -0.5(7)
C2A C3A C4A C5A -0.5(8)
C2A C3A C4A N3A -178.9(4)
O3A N3A C4A C5A 173.7(6)
O2A N3A C4A C5A -7.0(8)
O3A N3A C4A C3A -7.9(8)
O2A N3A C4A C3A 171.3(6)
C3A C4A C5A C6A 0.4(8)
N3A C4A C5A C6A 178.7(5)
C4A C5A C6A C1A 0.8(8)
N1A C1A C6A C5A 176.6(5)
C2A C1A C6A C5A -1.8(8)
C1A N1A C7A C14A -158.1(5)
C1A N1A C7A C8A 76.7(6)
N1A C7A C8A C9A1 -140.1(9)
C14A C7A C8A C9A1 98.6(10)
N1A C7A C8A C9A2 178.0(13)
C14A C7A C8A C9A2 56.8(15)
C7A C8A C9A1 C10A -65.9(14)
C9A2 C8A C9A1 C10A 35.2(14)
C9A1 C8A C9A2 C10A -56.(3)
C7A C8A C9A2 C10A 42.(4)
C8A C9A2 C10A C11A -49.(4)
C8A C9A2 C10A C9A1 51.(2)
C8A C9A1 C10A C9A2 -41.5(15)
C8A C9A1 C10A C11A 66.5(18)
C9A2 C10A C11A C12A -35.(3)
C9A1 C10A C11A C12A -83.7(18)
C10A C11A C12A C132 60.(3)
C10A C11A C12A C131 20.(3)
C11A C12A C131 C14A 71.(3)
C132 C12A C131 C14A -50.(3)
C11A C12A C132 C14A -22.(5)
C131 C12A C132 C14A 63.(4)
C12A C132 C14A C131 -62.(3)
C12A C132 C14A C7A 38.(4)
C12A C131 C14A C132 51.(3)
C12A C131 C14A C7A -48.(3)
N1A C7A C14A C132 145.5(14)
C8A C7A C14A C132 -92.2(15)
N1A C7A C14A C131 -177.3(15)
C8A C7A C14A C131 -55.0(16)
C2A N2A C15A O1A 1.4(8)
C2A N2A C15A C16A 179.2(5)
C7B N1B C1B C6B -4.4(8)
C7B N1B C1B C2B 177.3(4)
C15B N2B C2B C3B -47.2(7)
C15B N2B C2B C1B 132.8(5)
N1B C1B C2B C3B 178.2(4)
C6B C1B C2B C3B -0.2(7)
N1B C1B C2B N2B -1.8(6)
C6B C1B C2B N2B 179.8(4)
N2B C2B C3B C4B 180.0(5)
C1B C2B C3B C4B -0.1(7)
C2B C3B C4B C5B 0.6(8)
C2B C3B C4B N3B -179.8(5)
O2B N3B C4B C5B 3.4(8)
O3B N3B C4B C5B -175.8(5)
O2B N3B C4B C3B -176.1(5)
O3B N3B C4B C3B 4.7(8)
C3B C4B C5B C6B -1.0(8)
N3B C4B C5B C6B 179.5(5)
C4B C5B C6B C1B 0.7(8)
N1B C1B C6B C5B -178.5(5)
C2B C1B C6B C5B -0.2(7)
C1B N1B C7B C8B -75.5(6)
C1B N1B C7B C14B 157.2(5)
N1B C7B C8B C9B 166.6(6)
C14B C7B C8B C9B -69.9(8)
C7B C8B C9B C10B 70.0(11)
C8B C9B C10B C11B -101.1(11)
C9B C10B C11B C12B 47.1(13)
C10B C11B C12B C13B 59.5(12)
C11B C12B C13B C14B -69.5(10)
C12B C13B C14B C7B -32.0(11)
N1B C7B C14B C13B -140.7(6)
C8B C7B C14B C13B 95.5(7)
C2B N2B C15B O1B -0.8(8)
C2B N2B C15B C16B -179.2(5)
